data_4100873
loop_
_publ_author_name
'Ober, Matthias'
'M\"uller, Heiko'
'Pieck, Carsten'
'Gierlich, Johannes'
'Carell, Thomas'

_journal_name_full 'Journal of the American Chemical Society'
_journal_year 2005
_chemical_formula_sum 'C105 H74 Cl4 Fe N2 Na O10.5'
_chemical_formula_weight 1752.30
_space_group_IT_number 2
_symmetry_cell_setting triclinic
_symmetry_space_group_name_Hall '-P 1'
_symmetry_space_group_name_H-M 'P -1'
_cell_angle_alpha 100.58(3)
_cell_angle_beta 114.69(3)
_cell_angle_gamma 100.46(3)
_cell_formula_units_Z 2
_cell_length_a 16.497(3)
_cell_length_b 17.251(4)
_cell_length_c 17.531(4)
_cell_measurement_temperature 173(2)
_cell_volume 4265.5(20)
_diffrn_ambient_temperature 173(2)
_exptl_crystal_density_diffrn 1.364
_cod_original_formula_sum 'C105 H74 Cl4 Fe N2 Na O10.50'
_cod_database_code 4100873

loop_
_symmetry_equiv_pos_as_xyz
'x, y, z'
'-x, -y, -z'

loop_
_atom_site_label
_atom_site_type_symbol
_atom_site_fract_x
_atom_site_fract_y
_atom_site_fract_z
_atom_site_U_iso_or_equiv
_atom_site_adp_type
_atom_site_occupancy
_atom_site_symmetry_multiplicity
_atom_site_calc_flag
_atom_site_refinement_flags
_atom_site_disorder_assembly
_atom_site_disorder_group
Fe1 Fe 0.83966(4) 0.75729(4) 0.56234(4) 0.02746(19) Uani 1 1 d . . .
Na1 Na 0.70911(12) 0.79853(10) 0.64612(11) 0.0350(4) Uani 1 1 d . . .
Cl1 Cl 0.5444(3) 0.8431(2) 0.2777(3) 0.2014(19) Uani 1 1 d . . .
Cl2 Cl 0.3519(3) 0.7744(3) 0.1617(2) 0.1968(19) Uani 1 1 d . . .
Cl3 Cl 0.27174(19) 0.51226(17) 0.90206(16) 0.1244(9) Uani 1 1 d . . .
Cl4 Cl 0.16128(16) 0.35823(16) 0.76726(19) 0.1230(9) Uani 1 1 d . . .
O1S O 0.4823(12) 0.9536(7) 0.0155(11) 0.267(18) Uani 0.50 1 d PD . .
O1 O 1.0382(2) 0.7600(2) 0.4728(2) 0.0505(10) Uani 1 1 d . . .
O2 O 0.9447(2) 0.72237(18) 0.52984(19) 0.0319(7) Uani 1 1 d . . .
O3 O 0.6343(2) 0.8299(2) 0.7311(2) 0.0400(8) Uani 1 1 d . . .
O4 O 0.6069(3) 0.9351(2) 0.8017(2) 0.0520(9) Uani 1 1 d . . .
O5 O 0.9837(3) 0.8862(2) 0.6575(2) 0.0552(10) Uani 1 1 d . . .
O6 O 0.8453(2) 0.86504(19) 0.6487(2) 0.0395(8) Uani 1 1 d . . .
O7 O 0.8845(2) 0.70039(19) 0.6581(2) 0.0372(8) Uani 1 1 d . . .
O8 O 0.7832(2) 0.7102(2) 0.7093(2) 0.0443(8) Uani 1 1 d . . .
O9 O 0.6809(2) 0.74075(19) 0.5060(2) 0.0428(8) Uani 1 1 d . . .
O10 O 0.7357(2) 0.64946(19) 0.4566(2) 0.0409(8) Uani 1 1 d . . .
N1 N 0.8407(3) 0.8181(2) 0.4630(2) 0.0288(8) Uani 1 1 d . . .
N2 N 0.6292(3) 0.9068(2) 0.6080(2) 0.0345(9) Uani 1 1 d . . .
C1 C 1.0975(4) 0.7134(3) 0.5185(4) 0.0517(14) Uani 1 1 d . . .
H1A H 1.1483 0.7168 0.5048 0.078 Uiso 1 1 calc R . .
H1B H 1.0618 0.6568 0.5004 0.078 Uiso 1 1 calc R . .
H1C H 1.1215 0.7358 0.5806 0.078 Uiso 1 1 calc R . .
C1S C 0.4543(7) 0.7651(8) 0.2128(7) 0.168(6) Uani 1 1 d . . .
H1SA H 0.4684 0.7371 0.1686 0.202 Uiso 1 1 calc R . .
H1SB H 0.4501 0.7278 0.2471 0.202 Uiso 1 1 calc R . .
C2 C 0.9653(3) 0.7602(3) 0.4862(3) 0.0345(10) Uani 1 1 d . . .
C2S C 0.2217(6) 0.4614(5) 0.7946(5) 0.095(3) Uani 1 1 d . . .
H2SA H 0.2697 0.4644 0.7762 0.114 Uiso 1 1 calc R . .
H2SB H 0.1789 0.4891 0.7620 0.114 Uiso 1 1 calc R . .
C3 C 0.9101(3) 0.8139(3) 0.4438(3) 0.0373(11) Uani 1 1 d . . .
C3S C 0.4961(19) 0.8858(12) 0.1527(13) 0.26(3) Uani 0.50 1 d PD . .
C4 C 0.9299(5) 0.8566(4) 0.3928(5) 0.073(2) Uani 1 1 d . . .
H4A H 0.9768 0.8502 0.3782 0.088 Uiso 1 1 calc R . .
C4S C 0.4982(9) 0.9405(8) 0.0994(9) 0.059(3) Uani 0.50 1 d PD . .
C5 C 0.8790(5) 0.9097(5) 0.3631(5) 0.078(2) Uani 1 1 d . . .
H5A H 0.8925 0.9407 0.3295 0.094 Uiso 1 1 calc R . .
C5S C 0.5597(12) 1.0276(9) 0.0506(12) 0.21(2) Uani 0.50 1 d PD . .
C6 C 0.8080(4) 0.9166(3) 0.3837(3) 0.0397(12) Uani 1 1 d . . .
C6S C 0.6035(16) 1.0589(11) 0.0016(17) 0.24(2) Uani 0.50 1 d PD . .
C7 C 0.7901(3) 0.8672(3) 0.4322(3) 0.0301(10) Uani 1 1 d . . .
H7A H 0.7401 0.8686 0.4436 0.036 Uiso 1 1 calc R . .
C8 C 0.7577(4) 0.9753(3) 0.3597(3) 0.0407(12) Uani 1 1 d . . .
C9 C 0.7224(4) 1.0299(3) 0.3459(3) 0.0393(11) Uani 1 1 d . . .
C10 C 0.6895(3) 1.0990(3) 0.3306(3) 0.0341(10) Uani 1 1 d . . .
C11 C 0.7115(3) 1.1396(3) 0.2764(3) 0.0369(11) Uani 1 1 d . . .
H11A H 0.7412 1.1177 0.2465 0.044 Uiso 1 1 calc R . .
C12 C 0.6893(3) 1.2115(3) 0.2671(3) 0.0347(10) Uani 1 1 d . . .
C13 C 0.7153(3) 1.2661(3) 0.2170(3) 0.0382(11) Uani 1 1 d . . .
H13A H 0.7469 1.2427 0.1861 0.046 Uiso 1 1 calc R . .
C14 C 0.7755(3) 1.3478(3) 0.2857(3) 0.0377(11) Uani 1 1 d . . .
C15 C 0.8663(4) 1.3871(3) 0.3093(4) 0.0490(13) Uani 1 1 d . . .
H15A H 0.8971 1.3641 0.2815 0.059 Uiso 1 1 calc R . .
C16 C 0.9118(4) 1.4620(4) 0.3759(4) 0.0545(15) Uani 1 1 d . . .
H16A H 0.9737 1.4886 0.3931 0.065 Uiso 1 1 calc R . .
C17 C 0.8649(4) 1.4965(4) 0.4160(4) 0.0542(14) Uani 1 1 d . . .
H17A H 0.8952 1.5469 0.4593 0.065 Uiso 1 1 calc R . .
C18 C 0.7734(4) 1.4569(3) 0.3927(3) 0.0425(12) Uani 1 1 d . . .
H18A H 0.7424 1.4805 0.4200 0.051 Uiso 1 1 calc R . .
C19 C 0.7289(3) 1.3823(3) 0.3289(3) 0.0350(11) Uani 1 1 d . . .
C20 C 0.6247(3) 1.2799(3) 0.1551(3) 0.0388(11) Uani 1 1 d . . .
C21 C 0.5886(4) 1.2650(3) 0.0659(3) 0.0450(12) Uani 1 1 d . . .
H21A H 0.6188 1.2430 0.0368 0.054 Uiso 1 1 calc R . .
C22 C 0.5059(4) 1.2834(3) 0.0195(3) 0.0504(14) Uani 1 1 d . . .
H22A H 0.4799 1.2721 -0.0412 0.060 Uiso 1 1 calc R . .
C23 C 0.4625(4) 1.3181(3) 0.0630(3) 0.0478(13) Uani 1 1 d . . .
H23A H 0.4084 1.3315 0.0317 0.057 Uiso 1 1 calc R . .
C24 C 0.4987(3) 1.3329(3) 0.1520(3) 0.0424(12) Uani 1 1 d . . .
H24A H 0.4687 1.3557 0.1810 0.051 Uiso 1 1 calc R . .
C25 C 0.5797(3) 1.3138(3) 0.1987(3) 0.0351(11) Uani 1 1 d . . .
C26 C 0.6307(3) 1.3278(3) 0.2971(3) 0.0346(10) Uani 1 1 d . . .
H26A H 0.5987 1.3513 0.3275 0.042 Uiso 1 1 calc R . .
C27 C 0.6432(3) 1.2450(3) 0.3110(3) 0.0327(10) Uani 1 1 d . . .
C28 C 0.6199(3) 1.2053(3) 0.3636(3) 0.0366(11) Uani 1 1 d . . .
H28A H 0.5885 1.2269 0.3916 0.044 Uiso 1 1 calc R . .
C29 C 0.6434(3) 1.1322(3) 0.3753(3) 0.0342(10) Uani 1 1 d . . .
C30 C 0.6259(3) 1.0934(3) 0.4340(3) 0.0360(11) Uani 1 1 d . . .
C31 C 0.6190(3) 1.0621(3) 0.4879(3) 0.0388(11) Uani 1 1 d . . .
C32 C 0.6270(3) 0.9459(3) 0.5491(3) 0.0389(11) Uani 1 1 d . . .
H32A H 0.6305 0.9181 0.5004 0.047 Uiso 1 1 calc R . .
C33 C 0.6197(3) 1.0250(3) 0.5551(3) 0.0363(11) Uani 1 1 d . . .
C34 C 0.6152(4) 1.0647(3) 0.6274(4) 0.0540(15) Uani 1 1 d . . .
H34A H 0.6111 1.1184 0.6346 0.065 Uiso 1 1 calc R . .
C35 C 0.6167(4) 1.0259(3) 0.6896(4) 0.0527(14) Uani 1 1 d . . .
H35A H 0.6133 1.0526 0.7389 0.063 Uiso 1 1 calc R . .
C36 C 0.6234(3) 0.9468(3) 0.6773(3) 0.0335(10) Uani 1 1 d . . .
C37 C 0.6224(3) 0.8963(3) 0.7388(3) 0.0367(11) Uani 1 1 d . . .
C38 C 0.6053(5) 0.8921(4) 0.8648(4) 0.0678(18) Uani 1 1 d . . .
H38A H 0.5938 0.9253 0.9073 0.102 Uiso 1 1 calc R . .
H38B H 0.6643 0.8817 0.8938 0.102 Uiso 1 1 calc R . .
H38C H 0.5568 0.8407 0.8350 0.102 Uiso 1 1 calc R . .
C39 C 0.9297(3) 0.9072(3) 0.6830(3) 0.0321(10) Uani 1 1 d . . .
C40 C 0.9607(3) 0.9883(3) 0.7548(3) 0.0320(10) Uani 1 1 d . . .
C41 C 1.0668(3) 1.0306(3) 0.8096(3) 0.0352(11) Uani 1 1 d . . .
C42 C 1.1393(3) 1.0020(3) 0.8071(3) 0.0397(11) Uani 1 1 d . . .
H42A H 1.1260 0.9508 0.7689 0.048 Uiso 1 1 calc R . .
C43 C 1.2317(4) 1.0488(4) 0.8609(3) 0.0517(14) Uani 1 1 d . . .
H43A H 1.2798 1.0291 0.8585 0.062 Uiso 1 1 calc R . .
C44 C 1.2512(4) 1.1240(4) 0.9174(4) 0.0609(16) Uani 1 1 d . . .
H44A H 1.3128 1.1558 0.9533 0.073 Uiso 1 1 calc R . .
C45 C 1.1790(4) 1.1530(3) 0.9211(4) 0.0583(16) Uani 1 1 d . . .
H45A H 1.1925 1.2043 0.9592 0.070 Uiso 1 1 calc R . .
C46 C 1.0878(4) 1.1062(3) 0.8686(3) 0.0438(12) Uani 1 1 d . . .
C47 C 0.9262(3) 0.9836(3) 0.8234(3) 0.0375(11) Uani 1 1 d . . .
C48 C 0.8820(3) 0.9129(3) 0.8338(3) 0.0381(11) Uani 1 1 d . . .
H48A H 0.8696 0.8614 0.7968 0.046 Uiso 1 1 calc R . .
C49 C 0.8563(4) 0.9203(4) 0.9011(3) 0.0505(14) Uani 1 1 d . . .
H49A H 0.8267 0.8734 0.9089 0.061 Uiso 1 1 calc R . .
C50 C 0.8747(4) 0.9973(4) 0.9558(4) 0.0611(16) Uani 1 1 d . . .
H50A H 0.8560 1.0020 0.9993 0.073 Uiso 1 1 calc R . .
C51 C 0.9205(4) 1.0666(4) 0.9462(4) 0.0597(16) Uani 1 1 d . . .
H51A H 0.9339 1.1181 0.9838 0.072 Uiso 1 1 calc R . .
C52 C 0.9467(4) 1.0600(3) 0.8806(3) 0.0457(13) Uani 1 1 d . . .
C53 C 0.9216(3) 1.0525(3) 0.7111(3) 0.0364(11) Uani 1 1 d . . .
C54 C 0.8730(3) 1.0418(3) 0.6225(3) 0.0391(11) Uani 1 1 d . . .
H54A H 0.8597 0.9918 0.5826 0.047 Uiso 1 1 calc R . .
C55 C 0.8436(4) 1.1064(3) 0.5928(4) 0.0513(14) Uani 1 1 d . . .
H55A H 0.8107 1.0993 0.5329 0.062 Uiso 1 1 calc R . .
C56 C 0.8629(4) 1.1802(4) 0.6513(4) 0.0599(16) Uani 1 1 d . . .
H56A H 0.8419 1.2225 0.6310 0.072 Uiso 1 1 calc R . .
C57 C 0.9138(5) 1.1922(3) 0.7410(5) 0.0623(17) Uani 1 1 d . . .
H57A H 0.9272 1.2426 0.7806 0.075 Uiso 1 1 calc R . .
C58 C 0.9446(4) 1.1282(3) 0.7713(4) 0.0475(13) Uani 1 1 d . . .
C59 C 1.0029(4) 1.1307(3) 0.8649(4) 0.0531(15) Uani 1 1 d . . .
H59A H 1.0189 1.1842 0.9067 0.064 Uiso 1 1 calc R . .
C60 C 0.8525(3) 0.6918(3) 0.7111(3) 0.0332(10) Uani 1 1 d . . .
C61 C 0.9107(3) 0.6557(3) 0.7827(3) 0.0349(10) Uani 1 1 d . . .
C62 C 0.8808(4) 0.6441(3) 0.8538(3) 0.0431(12) Uani 1 1 d . . .
C63 C 0.8087(4) 0.6645(3) 0.8648(4) 0.0510(14) Uani 1 1 d . . .
H63A H 0.7707 0.6893 0.8272 0.061 Uiso 1 1 calc R . .
C64 C 0.7935(5) 0.6470(4) 0.9347(4) 0.068(2) Uani 1 1 d . . .
H64A H 0.7439 0.6588 0.9419 0.081 Uiso 1 1 calc R . .
C65 C 0.8522(6) 0.6125(4) 0.9921(4) 0.080(2) Uani 1 1 d . . .
H65A H 0.8421 0.6016 1.0380 0.095 Uiso 1 1 calc R . .
C66 C 0.9236(6) 0.5947(4) 0.9819(4) 0.074(2) Uani 1 1 d . . .
H66A H 0.9629 0.5723 1.0214 0.088 Uiso 1 1 calc R . .
C67 C 0.9398(4) 0.6090(3) 0.9138(3) 0.0527(15) Uani 1 1 d . . .
C68 C 0.9121(3) 0.5694(3) 0.7417(3) 0.0361(11) Uani 1 1 d . . .
C69 C 0.8627(3) 0.5240(3) 0.6548(3) 0.0367(11) Uani 1 1 d . . .
H69A H 0.8237 0.5454 0.6138 0.044 Uiso 1 1 calc R . .
C70 C 0.8711(4) 0.4468(3) 0.6287(3) 0.0424(12) Uani 1 1 d . . .
H70A H 0.8369 0.4160 0.5700 0.051 Uiso 1 1 calc R . .
C71 C 0.9296(4) 0.4148(3) 0.6887(4) 0.0514(14) Uani 1 1 d . . .
H71A H 0.9357 0.3631 0.6701 0.062 Uiso 1 1 calc R . .
C72 C 0.9788(4) 0.4589(3) 0.7759(4) 0.0519(14) Uani 1 1 d . . .
H72A H 1.0177 0.4370 0.8164 0.062 Uiso 1 1 calc R . .
C73 C 0.9703(4) 0.5365(3) 0.8032(3) 0.0450(12) Uani 1 1 d . . .
C74 C 1.0134(3) 0.7087(3) 0.8362(3) 0.0351(10) Uani 1 1 d . . .
C75 C 1.0522(3) 0.7849(3) 0.8320(3) 0.0359(11) Uani 1 1 d . . .
H75A H 1.0165 0.8081 0.7908 0.043 Uiso 1 1 calc R . .
C76 C 1.1452(4) 0.8263(3) 0.8901(3) 0.0442(12) Uani 1 1 d . . .
H76A H 1.1714 0.8780 0.8882 0.053 Uiso 1 1 calc R . .
C77 C 1.1992(4) 0.7920(4) 0.9504(4) 0.0556(15) Uani 1 1 d . . .
H77A H 1.2611 0.8207 0.9894 0.067 Uiso 1 1 calc R . .
C78 C 1.1616(4) 0.7155(4) 0.9529(4) 0.0597(16) Uani 1 1 d . . .
H78A H 1.1985 0.6916 0.9925 0.072 Uiso 1 1 calc R . .
C79 C 1.0698(4) 0.6742(3) 0.8972(3) 0.0469(13) Uani 1 1 d . . .
C80 C 1.0177(4) 0.5922(3) 0.8964(3) 0.0537(14) Uani 1 1 d . . .
H80A H 1.0577 0.5682 0.9388 0.064 Uiso 1 1 calc R . .
C81 C 0.6683(3) 0.6744(3) 0.4539(3) 0.0341(11) Uani 1 1 d . . .
C82 C 0.5698(3) 0.6201(3) 0.3853(3) 0.0292(10) Uani 1 1 d . . .
C83 C 0.4848(3) 0.6485(3) 0.3789(3) 0.0310(10) Uani 1 1 d . . .
C84 C 0.4813(4) 0.7201(3) 0.4266(3) 0.0402(12) Uani 1 1 d . . .
H84A H 0.5364 0.7596 0.4686 0.048 Uiso 1 1 calc R . .
C85 C 0.3976(4) 0.7337(4) 0.4126(4) 0.0538(15) Uani 1 1 d . . .
H85A H 0.3967 0.7815 0.4464 0.065 Uiso 1 1 calc R . .
C86 C 0.3142(4) 0.6773(4) 0.3487(5) 0.0618(17) Uani 1 1 d . . .
H86A H 0.2578 0.6874 0.3392 0.074 Uiso 1 1 calc R . .
C87 C 0.3160(4) 0.6059(3) 0.2994(4) 0.0505(14) Uani 1 1 d . . .
H87A H 0.2605 0.5676 0.2562 0.061 Uiso 1 1 calc R . .
C88 C 0.3996(3) 0.5913(3) 0.3142(3) 0.0368(11) Uani 1 1 d . . .
C89 C 0.5511(3) 0.5347(3) 0.4000(3) 0.0289(10) Uani 1 1 d . . .
C90 C 0.6064(3) 0.5121(3) 0.4718(3) 0.0315(10) Uani 1 1 d . . .
H90A H 0.6623 0.5492 0.5159 0.038 Uiso 1 1 calc R . .
C91 C 0.5777(3) 0.4337(3) 0.4771(3) 0.0366(11) Uani 1 1 d . . .
H91A H 0.6145 0.4179 0.5250 0.044 Uiso 1 1 calc R . .
C92 C 0.4950(3) 0.3788(3) 0.4118(3) 0.0357(11) Uani 1 1 d . . .
H92A H 0.4769 0.3259 0.4157 0.043 Uiso 1 1 calc R . .
C93 C 0.4387(3) 0.4012(3) 0.3410(3) 0.0370(11) Uani 1 1 d . . .
H93A H 0.3824 0.3642 0.2976 0.044 Uiso 1 1 calc R . .
C94 C 0.4668(3) 0.4793(3) 0.3353(3) 0.0323(10) Uani 1 1 d . . .
C95 C 0.5586(3) 0.6042(3) 0.2913(3) 0.0331(10) Uani 1 1 d . . .
C96 C 0.6207(4) 0.6433(3) 0.2665(3) 0.0402(11) Uani 1 1 d . . .
H96A H 0.6779 0.6800 0.3084 0.048 Uiso 1 1 calc R . .
C97 C 0.5955(4) 0.6265(3) 0.1770(3) 0.0486(13) Uani 1 1 d . . .
H97A H 0.6364 0.6524 0.1594 0.058 Uiso 1 1 calc R . .
C98 C 0.5113(4) 0.5721(3) 0.1151(3) 0.0539(15) Uani 1 1 d . . .
H98A H 0.4955 0.5615 0.0559 0.065 Uiso 1 1 calc R . .
C99 C 0.4500(4) 0.5332(3) 0.1400(3) 0.0455(13) Uani 1 1 d . . .
H99A H 0.3932 0.4960 0.0978 0.055 Uiso 1 1 calc R . .
C100 C 0.4731(3) 0.5496(3) 0.2281(3) 0.0359(11) Uani 1 1 d . . .
C101 C 0.4111(3) 0.5159(3) 0.2652(3) 0.0372(11) Uani 1 1 d . . .
H10A H 0.3516 0.4768 0.2201 0.045 Uiso 1 1 calc R . .

loop_
_atom_site_aniso_label
_atom_site_aniso_U_11
_atom_site_aniso_U_22
_atom_site_aniso_U_33
_atom_site_aniso_U_23
_atom_site_aniso_U_13
_atom_site_aniso_U_12
Fe1 0.0352(4) 0.0268(3) 0.0280(3) 0.0124(3) 0.0186(3) 0.0123(3)
Na1 0.0468(11) 0.0302(9) 0.0384(10) 0.0144(8) 0.0248(9) 0.0178(8)
Cl1 0.133(3) 0.131(3) 0.270(5) 0.044(3) 0.042(3) 0.022(2)
Cl2 0.170(3) 0.195(4) 0.134(3) 0.018(2) -0.013(2) 0.088(3)
Cl3 0.131(2) 0.1188(19) 0.0958(16) 0.0282(15) 0.0442(15) -0.0014(16)
Cl4 0.0864(15) 0.1143(19) 0.150(2) 0.0158(16) 0.0442(15) 0.0364(14)
O1S 0.35(3) 0.020(5) 0.64(5) 0.080(15) 0.43(4) 0.056(12)
O1 0.055(2) 0.068(2) 0.071(2) 0.049(2) 0.046(2) 0.042(2)
O2 0.0410(18) 0.0320(17) 0.0347(17) 0.0167(14) 0.0233(15) 0.0168(14)
O3 0.054(2) 0.0352(19) 0.046(2) 0.0224(16) 0.0308(17) 0.0165(16)
O4 0.078(3) 0.058(2) 0.048(2) 0.0248(18) 0.047(2) 0.028(2)
O5 0.053(2) 0.059(2) 0.041(2) -0.0075(18) 0.0174(18) 0.0217(19)
O6 0.049(2) 0.0301(17) 0.0321(17) 0.0055(14) 0.0205(16) -0.0049(15)
O7 0.0473(19) 0.0422(19) 0.0342(17) 0.0224(15) 0.0227(16) 0.0197(16)
O8 0.046(2) 0.0405(19) 0.065(2) 0.0298(18) 0.0323(18) 0.0210(16)
O9 0.052(2) 0.0310(18) 0.0378(19) -0.0005(15) 0.0218(17) 0.0035(15)
O10 0.0378(19) 0.0359(18) 0.046(2) 0.0137(16) 0.0171(16) 0.0093(15)
N1 0.040(2) 0.0253(19) 0.0305(19) 0.0128(16) 0.0208(17) 0.0150(16)
N2 0.051(2) 0.030(2) 0.035(2) 0.0153(17) 0.0276(19) 0.0151(18)
C1 0.053(3) 0.058(3) 0.064(4) 0.032(3) 0.032(3) 0.034(3)
C1S 0.086(7) 0.204(13) 0.116(8) -0.066(8) -0.001(6) 0.053(8)
C2 0.043(3) 0.034(3) 0.040(3) 0.013(2) 0.027(2) 0.019(2)
C2S 0.111(6) 0.100(6) 0.104(6) 0.062(5) 0.053(5) 0.056(5)
C3 0.048(3) 0.042(3) 0.043(3) 0.025(2) 0.031(2) 0.025(2)
C3S 0.21(3) 0.39(6) 0.11(2) -0.10(3) 0.03(2) 0.19(4)
C4 0.085(4) 0.109(5) 0.107(5) 0.086(5) 0.080(4) 0.070(4)
C4S 0.062(8) 0.041(7) 0.074(9) 0.007(6) 0.038(7) 0.012(6)
C5 0.099(5) 0.108(5) 0.121(6) 0.100(5) 0.089(5) 0.078(5)
C5S 0.24(4) 0.28(4) 0.051(10) -0.023(15) -0.022(15) 0.23(4)
C6 0.054(3) 0.045(3) 0.047(3) 0.028(2) 0.036(3) 0.030(2)
C6S 0.082(14) 0.033(9) 0.40(5) -0.051(18) -0.02(2) 0.020(9)
C7 0.039(3) 0.027(2) 0.034(2) 0.0129(19) 0.022(2) 0.015(2)
C8 0.055(3) 0.044(3) 0.045(3) 0.027(2) 0.033(3) 0.027(3)
C9 0.053(3) 0.037(3) 0.042(3) 0.024(2) 0.028(2) 0.019(2)
C10 0.043(3) 0.030(2) 0.034(2) 0.016(2) 0.017(2) 0.016(2)
C11 0.052(3) 0.035(3) 0.036(3) 0.017(2) 0.024(2) 0.024(2)
C12 0.042(3) 0.034(3) 0.036(3) 0.015(2) 0.021(2) 0.016(2)
C13 0.053(3) 0.036(3) 0.040(3) 0.016(2) 0.031(2) 0.018(2)
C14 0.047(3) 0.039(3) 0.043(3) 0.025(2) 0.027(2) 0.020(2)
C15 0.057(3) 0.055(3) 0.061(4) 0.038(3) 0.038(3) 0.027(3)
C16 0.046(3) 0.053(4) 0.066(4) 0.030(3) 0.025(3) 0.007(3)
C17 0.056(3) 0.049(3) 0.052(3) 0.020(3) 0.021(3) 0.006(3)
C18 0.057(3) 0.037(3) 0.045(3) 0.019(2) 0.029(3) 0.018(2)
C19 0.047(3) 0.029(2) 0.040(3) 0.019(2) 0.024(2) 0.015(2)
C20 0.051(3) 0.031(3) 0.044(3) 0.021(2) 0.025(2) 0.015(2)
C21 0.069(4) 0.037(3) 0.041(3) 0.021(2) 0.031(3) 0.021(3)
C22 0.065(4) 0.045(3) 0.037(3) 0.018(2) 0.017(3) 0.017(3)
C23 0.053(3) 0.043(3) 0.047(3) 0.023(3) 0.017(3) 0.017(3)
C24 0.049(3) 0.037(3) 0.056(3) 0.026(2) 0.029(3) 0.020(2)
C25 0.047(3) 0.029(2) 0.041(3) 0.019(2) 0.026(2) 0.015(2)
C26 0.041(3) 0.031(2) 0.043(3) 0.018(2) 0.025(2) 0.016(2)
C27 0.039(3) 0.031(2) 0.032(2) 0.015(2) 0.016(2) 0.015(2)
C28 0.040(3) 0.038(3) 0.042(3) 0.017(2) 0.025(2) 0.016(2)
C29 0.040(3) 0.031(2) 0.036(3) 0.017(2) 0.019(2) 0.012(2)
C30 0.046(3) 0.031(2) 0.042(3) 0.018(2) 0.025(2) 0.017(2)
C31 0.045(3) 0.031(3) 0.049(3) 0.019(2) 0.025(2) 0.016(2)
C32 0.054(3) 0.039(3) 0.040(3) 0.018(2) 0.030(2) 0.023(2)
C33 0.046(3) 0.031(2) 0.044(3) 0.019(2) 0.027(2) 0.014(2)
C34 0.091(4) 0.036(3) 0.062(4) 0.026(3) 0.049(3) 0.034(3)
C35 0.094(4) 0.040(3) 0.050(3) 0.017(3) 0.051(3) 0.031(3)
C36 0.039(3) 0.033(2) 0.036(3) 0.014(2) 0.022(2) 0.012(2)
C37 0.040(3) 0.041(3) 0.037(3) 0.015(2) 0.023(2) 0.012(2)
C38 0.097(5) 0.087(5) 0.058(4) 0.040(4) 0.058(4) 0.040(4)
C39 0.047(3) 0.022(2) 0.027(2) 0.0086(19) 0.018(2) 0.008(2)
C40 0.042(3) 0.024(2) 0.030(2) 0.0033(19) 0.022(2) 0.0014(19)
C41 0.047(3) 0.031(2) 0.025(2) 0.0067(19) 0.020(2) 0.000(2)
C42 0.045(3) 0.039(3) 0.030(2) 0.008(2) 0.018(2) 0.003(2)
C43 0.046(3) 0.061(4) 0.043(3) 0.018(3) 0.019(3) 0.003(3)
C44 0.048(3) 0.067(4) 0.044(3) 0.012(3) 0.013(3) -0.013(3)
C45 0.072(4) 0.039(3) 0.040(3) -0.007(2) 0.023(3) -0.012(3)
C46 0.057(3) 0.030(3) 0.037(3) 0.000(2) 0.025(3) -0.003(2)
C47 0.044(3) 0.038(3) 0.034(3) 0.004(2) 0.024(2) 0.009(2)
C48 0.039(3) 0.039(3) 0.033(3) 0.007(2) 0.020(2) 0.002(2)
C49 0.050(3) 0.063(4) 0.038(3) 0.015(3) 0.025(3) 0.004(3)
C50 0.064(4) 0.083(5) 0.046(3) 0.012(3) 0.040(3) 0.015(3)
C51 0.075(4) 0.060(4) 0.048(3) -0.001(3) 0.040(3) 0.016(3)
C52 0.056(3) 0.039(3) 0.040(3) 0.001(2) 0.028(3) 0.006(2)
C53 0.042(3) 0.026(2) 0.046(3) 0.009(2) 0.027(2) 0.006(2)
C54 0.040(3) 0.032(3) 0.046(3) 0.013(2) 0.022(2) 0.007(2)
C55 0.047(3) 0.044(3) 0.065(4) 0.024(3) 0.025(3) 0.011(2)
C56 0.073(4) 0.043(3) 0.079(5) 0.031(3) 0.041(4) 0.026(3)
C57 0.084(4) 0.025(3) 0.094(5) 0.011(3) 0.060(4) 0.016(3)
C58 0.062(3) 0.031(3) 0.056(3) 0.008(2) 0.037(3) 0.010(2)
C59 0.077(4) 0.027(3) 0.051(3) -0.008(2) 0.038(3) 0.003(3)
C60 0.040(3) 0.024(2) 0.038(3) 0.014(2) 0.019(2) 0.008(2)
C61 0.042(3) 0.037(3) 0.032(2) 0.017(2) 0.020(2) 0.011(2)
C62 0.059(3) 0.034(3) 0.037(3) 0.008(2) 0.030(3) -0.001(2)
C63 0.058(3) 0.042(3) 0.046(3) -0.001(2) 0.033(3) -0.006(3)
C64 0.086(5) 0.047(3) 0.064(4) -0.015(3) 0.056(4) -0.018(3)
C65 0.135(7) 0.056(4) 0.052(4) 0.011(3) 0.062(5) -0.003(4)
C66 0.126(6) 0.053(4) 0.047(4) 0.020(3) 0.048(4) 0.014(4)
C67 0.087(4) 0.035(3) 0.033(3) 0.018(2) 0.026(3) 0.008(3)
C68 0.050(3) 0.033(3) 0.038(3) 0.020(2) 0.026(2) 0.016(2)
C69 0.042(3) 0.037(3) 0.043(3) 0.023(2) 0.025(2) 0.015(2)
C70 0.050(3) 0.036(3) 0.044(3) 0.013(2) 0.025(3) 0.010(2)
C71 0.062(4) 0.032(3) 0.063(4) 0.017(3) 0.030(3) 0.014(3)
C72 0.070(4) 0.036(3) 0.061(4) 0.031(3) 0.030(3) 0.024(3)
C73 0.059(3) 0.039(3) 0.042(3) 0.022(2) 0.024(3) 0.016(2)
C74 0.043(3) 0.035(3) 0.030(2) 0.013(2) 0.018(2) 0.014(2)
C75 0.040(3) 0.040(3) 0.035(3) 0.015(2) 0.021(2) 0.015(2)
C76 0.046(3) 0.042(3) 0.052(3) 0.013(2) 0.029(3) 0.013(2)
C77 0.045(3) 0.064(4) 0.051(3) 0.010(3) 0.017(3) 0.018(3)
C78 0.065(4) 0.057(4) 0.042(3) 0.015(3) 0.007(3) 0.025(3)
C79 0.059(3) 0.049(3) 0.034(3) 0.019(2) 0.019(3) 0.019(3)
C80 0.075(4) 0.047(3) 0.038(3) 0.024(3) 0.019(3) 0.021(3)
C81 0.047(3) 0.031(3) 0.024(2) 0.011(2) 0.017(2) 0.004(2)
C82 0.038(2) 0.023(2) 0.027(2) 0.0070(18) 0.016(2) 0.0076(19)
C83 0.047(3) 0.026(2) 0.032(2) 0.0165(19) 0.025(2) 0.013(2)
C84 0.061(3) 0.028(2) 0.043(3) 0.019(2) 0.031(3) 0.017(2)
C85 0.083(4) 0.047(3) 0.074(4) 0.040(3) 0.056(4) 0.043(3)
C86 0.061(4) 0.067(4) 0.095(5) 0.054(4) 0.048(4) 0.043(3)
C87 0.041(3) 0.051(3) 0.068(4) 0.036(3) 0.024(3) 0.018(3)
C88 0.043(3) 0.031(3) 0.042(3) 0.020(2) 0.021(2) 0.011(2)
C89 0.037(2) 0.024(2) 0.029(2) 0.0080(18) 0.018(2) 0.0085(19)
C90 0.034(2) 0.032(2) 0.032(2) 0.010(2) 0.018(2) 0.0093(19)
C91 0.047(3) 0.039(3) 0.040(3) 0.022(2) 0.028(2) 0.019(2)
C92 0.052(3) 0.022(2) 0.044(3) 0.016(2) 0.030(2) 0.010(2)
C93 0.041(3) 0.029(2) 0.039(3) 0.011(2) 0.019(2) 0.005(2)
C94 0.038(3) 0.028(2) 0.032(2) 0.0069(19) 0.018(2) 0.009(2)
C95 0.043(3) 0.027(2) 0.032(2) 0.010(2) 0.018(2) 0.013(2)
C96 0.049(3) 0.043(3) 0.039(3) 0.017(2) 0.027(2) 0.016(2)
C97 0.073(4) 0.054(3) 0.044(3) 0.025(3) 0.041(3) 0.028(3)
C98 0.091(5) 0.051(3) 0.028(3) 0.015(3) 0.030(3) 0.031(3)
C99 0.069(4) 0.033(3) 0.030(3) 0.012(2) 0.018(3) 0.015(2)
C100 0.049(3) 0.023(2) 0.033(3) 0.010(2) 0.015(2) 0.013(2)
C101 0.038(3) 0.029(2) 0.035(3) 0.009(2) 0.012(2) 0.004(2)

loop_
_geom_bond_atom_site_label_1
_geom_bond_atom_site_label_2
_geom_bond_distance
_geom_bond_site_symmetry_2
_geom_bond_publ_flag
Fe1 O7 2.039(3) . ?
Fe1 O6 2.131(3) . ?
Fe1 O10 2.181(4) . ?
Fe1 O2 2.184(3) . ?
Fe1 N1 2.196(3) . ?
Fe1 O9 2.320(4) . ?
Fe1 O5 2.604(4) . ?
Fe1 Na1 3.1807(19) . ?
Na1 O8 2.282(4) . ?
Na1 O9 2.285(4) . ?
Na1 O6 2.308(4) . ?
Na1 O3 2.348(4) . ?
Na1 N2 2.508(4) . ?
Na1 C37 3.057(5) . ?
Cl1 C1S 1.617(11) . ?
Cl2 C1S 1.603(10) . ?
Cl3 C2S 1.682(9) . ?
Cl4 C2S 1.742(9) . ?
O1S C5S 1.22(2) 2_675 ?
O1S C6S 1.29(2) 2_675 ?
O1S C5S 1.450(2) . ?
O1S C4S 1.451(2) . ?
O1 C2 1.319(5) . ?
O1 C1 1.452(6) . ?
O2 C2 1.202(5) . ?
O3 C37 1.191(5) . ?
O4 C37 1.324(6) . ?
O4 C38 1.447(6) . ?
O5 C39 1.230(5) . ?
O6 C39 1.266(5) . ?
O7 C60 1.264(5) . ?
O8 C60 1.229(5) . ?
O9 C81 1.249(5) . ?
O10 C81 1.249(6) . ?
N1 C7 1.325(5) . ?
N1 C3 1.331(6) . ?
N2 C32 1.325(6) . ?
N2 C36 1.330(6) . ?
C2 C3 1.494(6) . ?
C3 C4 1.359(7) . ?
C3S C4S 1.450(2) . ?
C4 C5 1.380(8) . ?
C4S C6S 1.87(3) 2_675 ?
C5 C6 1.379(7) . ?
C5S O1S 1.22(2) 2_675 ?
C5S C6S 1.449(2) . ?
C5S C5S 1.93(3) 2_675 ?
C6 C7 1.387(6) . ?
C6 C8 1.435(6) . ?
C6S O1S 1.29(2) 2_675 ?
C6S C4S 1.87(3) 2_675 ?
C8 C9 1.205(6) . ?
C9 C10 1.420(6) . ?
C10 C11 1.402(6) . ?
C10 C29 1.418(6) . ?
C11 C12 1.375(6) . ?
C12 C27 1.411(6) . ?
C12 C13 1.522(6) . ?
C13 C14 1.514(7) . ?
C13 C20 1.529(7) . ?
C14 C15 1.373(7) . ?
C14 C19 1.415(6) . ?
C15 C16 1.399(8) . ?
C16 C17 1.386(8) . ?
C17 C18 1.385(7) . ?
C18 C19 1.374(7) . ?
C19 C26 1.523(6) . ?
C20 C21 1.374(7) . ?
C20 C25 1.393(6) . ?
C21 C22 1.396(7) . ?
C22 C23 1.376(8) . ?
C23 C24 1.371(7) . ?
C24 C25 1.382(7) . ?
C25 C26 1.518(7) . ?
C26 C27 1.528(6) . ?
C27 C28 1.379(6) . ?
C28 C29 1.409(6) . ?
C29 C30 1.423(6) . ?
C30 C31 1.204(6) . ?
C31 C33 1.438(6) . ?
C32 C33 1.380(6) . ?
C33 C34 1.363(7) . ?
C34 C35 1.375(7) . ?
C35 C36 1.374(7) . ?
C36 C37 1.508(6) . ?
C39 C40 1.536(6) . ?
C40 C47 1.540(6) . ?
C40 C53 1.545(6) . ?
C40 C41 1.547(6) . ?
C41 C42 1.388(7) . ?
C41 C46 1.390(6) . ?
C42 C43 1.391(7) . ?
C43 C44 1.371(8) . ?
C44 C45 1.394(9) . ?
C45 C46 1.376(7) . ?
C46 C59 1.514(8) . ?
C47 C52 1.387(7) . ?
C47 C48 1.387(7) . ?
C48 C49 1.403(7) . ?
C49 C50 1.385(8) . ?
C50 C51 1.372(8) . ?
C51 C52 1.381(7) . ?
C52 C59 1.532(7) . ?
C53 C54 1.375(7) . ?
C53 C58 1.393(7) . ?
C54 C55 1.395(7) . ?
C55 C56 1.369(8) . ?
C56 C57 1.391(9) . ?
C57 C58 1.398(8) . ?
C58 C59 1.503(8) . ?
C60 C61 1.544(6) . ?
C61 C68 1.538(6) . ?
C61 C74 1.543(7) . ?
C61 C62 1.552(6) . ?
C62 C63 1.376(7) . ?
C62 C67 1.420(7) . ?
C63 C64 1.422(8) . ?
C64 C65 1.387(10) . ?
C65 C66 1.342(10) . ?
C66 C67 1.381(8) . ?
C67 C80 1.505(8) . ?
C68 C69 1.375(7) . ?
C68 C73 1.402(7) . ?
C69 C70 1.378(7) . ?
C70 C71 1.380(7) . ?
C71 C72 1.373(8) . ?
C72 C73 1.388(7) . ?
C73 C80 1.513(7) . ?
C74 C75 1.383(6) . ?
C74 C79 1.402(7) . ?
C75 C76 1.390(7) . ?
C76 C77 1.377(7) . ?
C77 C78 1.369(8) . ?
C78 C79 1.368(8) . ?
C79 C80 1.512(8) . ?
C81 C82 1.539(6) . ?
C82 C83 1.536(6) . ?
C82 C89 1.540(6) . ?
C82 C95 1.544(6) . ?
C83 C84 1.384(6) . ?
C83 C88 1.410(7) . ?
C84 C85 1.370(7) . ?
C85 C86 1.385(9) . ?
C86 C87 1.381(8) . ?
C87 C88 1.373(7) . ?
C88 C101 1.510(7) . ?
C89 C90 1.385(6) . ?
C89 C94 1.391(6) . ?
C90 C91 1.384(6) . ?
C91 C92 1.377(7) . ?
C92 C93 1.378(6) . ?
C93 C94 1.379(6) . ?
C94 C101 1.518(6) . ?
C95 C96 1.386(7) . ?
C95 C100 1.390(6) . ?
C96 C97 1.401(7) . ?
C97 C98 1.371(8) . ?
C98 C99 1.377(8) . ?
C99 C100 1.385(7) . ?
C100 C101 1.512(7) . ?
